data_7243570
loop_
_publ_author_name
'Wang, Tingshu'
'Zhang, Miao'
'Zheng, Yifan'
'Seong, Junmo'
'Lah, Myoung Soo'
'Koo, Sangho'

_publ_section_title
;
 Furan oxidation by Mn(iii)/Co(ii) catalysts -- application to benzofuran
 synthesis
;
_journal_issue 50
_journal_name_full 'RSC Advances'
_journal_page_first 31395
_journal_page_last 31399
_journal_paper_doi 10.1039/D1RA05305A
_journal_volume 11
_journal_year 2021
_chemical_formula_sum 'C19 H20 O6'
_chemical_formula_weight 344.35
_chemical_name_systematic 'Ethyl (1S,2S,6S)-1-acetyl-2-hydroxy-5-oxo-6-(2-oxo-2-phenylethyl)cyclohex-3-ene-1-carboxylate'
_space_group_crystal_system orthorhombic
_space_group_IT_number 33
_space_group_name_Hall 'P 2c -2n'
_space_group_name_H-M_alt 'P n a 21'
_atom_sites_solution_hydrogens difmap
_audit_creation_method SHELXL-2018/3
_audit_update_record
;
2021-04-08 deposited with the CCDC.	2021-09-13 downloaded from the CCDC.
;
_cell_angle_alpha 90
_cell_angle_beta 90
_cell_angle_gamma 90
_cell_formula_units_Z 4
_cell_length_a 21.521(4)
_cell_length_b 11.299(2)
_cell_length_c 6.7740(14)
_cell_measurement_reflns_used 13398
_cell_measurement_temperature 173(2)
_cell_measurement_theta_max 27.49
_cell_measurement_theta_min 1.8
_cell_volume 1647.2(5)
_computing_cell_refinement 'Rigaku Rapid Auto'
_computing_data_collection 'Rigaku Rapid Auto'
_computing_data_reduction 'Rigaku Rapid Auto'
_computing_molecular_graphics ORTEP
_computing_publication_material CIFTAB
_computing_structure_refinement SHELXL
_computing_structure_solution 'SHELXT 2018/2 (Sheldrick, 2018)'
_diffrn_ambient_temperature 173(2)
_diffrn_measured_fraction_theta_full 1.000
_diffrn_measured_fraction_theta_max 1.000
_diffrn_measurement_device_type 'imaging plate'
_diffrn_measurement_method 'omega scans'
_diffrn_radiation_type MoK\a
_diffrn_radiation_wavelength 0.71073
_diffrn_reflns_av_R_equivalents 0.0505
_diffrn_reflns_av_unetI/netI 0.0451
_diffrn_reflns_Laue_measured_fraction_full 1.000
_diffrn_reflns_Laue_measured_fraction_max 1.000
_diffrn_reflns_limit_h_max 27
_diffrn_reflns_limit_h_min -27
_diffrn_reflns_limit_k_max 14
_diffrn_reflns_limit_k_min -14
_diffrn_reflns_limit_l_max 8
_diffrn_reflns_limit_l_min -8
_diffrn_reflns_number 15743
_diffrn_reflns_point_group_measured_fraction_full 1.000
_diffrn_reflns_point_group_measured_fraction_max 0.997
_diffrn_reflns_theta_full 25.242
_diffrn_reflns_theta_max 27.473
_diffrn_reflns_theta_min 1.893
_diffrn_source 'fine-focus sealed tube'
_exptl_absorpt_coefficient_mu 0.103
_exptl_absorpt_correction_T_max 1.0000
_exptl_absorpt_correction_T_min 0.6682
_exptl_absorpt_correction_type multi-scan
_exptl_absorpt_process_details 'Rigaku Rapid Auto'
_exptl_crystal_colour colorless
_exptl_crystal_density_diffrn 1.388
_exptl_crystal_description plate
_exptl_crystal_F_000 728
_exptl_crystal_recrystallization_method 'Re-crystallisation from solvent'
_exptl_crystal_size_max 0.237
_exptl_crystal_size_mid 0.189
_exptl_crystal_size_min 0.100
_refine_diff_density_max 0.255
_refine_diff_density_min -0.215
_refine_diff_density_rms 0.059
_refine_ls_abs_structure_details
;
 Flack x determined using 1105 quotients [(I+)-(I-)]/[(I+)+(I-)]
 (Parsons, Flack and Wagner, Acta Cryst. B69 (2013) 249-259).
;
_refine_ls_abs_structure_Flack -0.3(5)
_refine_ls_extinction_coef 0.006(2)
_refine_ls_extinction_expression Fc^*^=kFc[1+0.001xFc^2^\l^3^/sin(2\q)]^-1/4^
_refine_ls_extinction_method 'SHELXL-2018/3 (Sheldrick 2018)'
_refine_ls_goodness_of_fit_ref 1.070
_refine_ls_hydrogen_treatment refall
_refine_ls_matrix_type full
_refine_ls_number_parameters 307
_refine_ls_number_reflns 3760
_refine_ls_number_restraints 1
_refine_ls_restrained_S_all 1.070
_refine_ls_R_factor_all 0.0623
_refine_ls_R_factor_gt 0.0490
_refine_ls_shift/su_max 0.000
_refine_ls_shift/su_mean 0.000
_refine_ls_structure_factor_coef Fsqd
_refine_ls_weighting_details 'w=1/[\s^2^(Fo^2^)+(0.0692P)^2^] where P=(Fo^2^+2Fc^2^)/3'
_refine_ls_weighting_scheme calc
_refine_ls_wR_factor_gt 0.1051
_refine_ls_wR_factor_ref 0.1168
_reflns_Friedel_coverage 0.838
_reflns_Friedel_fraction_full 0.999
_reflns_Friedel_fraction_max 0.994
_reflns_number_gt 3218
_reflns_number_total 3760
_reflns_threshold_expression 'I > 2\s(I)'
_cod_data_source_file d1ra05305a2.cif
_cod_data_source_block O20_004_Pna21
_cod_depositor_comments
;
The following automatic conversions were performed:

data item '_exptl_absorpt_correction_type' value 'MULTI-SCAN' was
changed to 'multi-scan' in accordance with the
/home/data/users/saulius/crontab/automatic-downloads/rss-feeds/RSC/lib/dictionaries/cif_core.dic
dictionary named 'cif_core.dic' version 2.4.2 last updated on
2011-04-26.

Automatic conversion script
Id: cif_fix_values 7556 2019-12-06 15:28:31Z antanas 
;
_cod_original_cell_volume 1647.3(6)
_cod_database_code 7243570
_shelx_shelxl_version_number 2018/3
_shelx_space_group_comment
;
The symmetry employed for this shelxl refinement is uniquely defined
by the following loop, which should always be used as a source of
symmetry information in preference to the above space-group names.
They are only intended as comments.
;

loop_
_space_group_symop_operation_xyz
'x, y, z'
'-x, -y, z+1/2'
'x+1/2, -y+1/2, z'
'-x+1/2, y+1/2, z+1/2'

loop_
_atom_site_label
_atom_site_type_symbol
_atom_site_fract_x
_atom_site_fract_y
_atom_site_fract_z
_atom_site_U_iso_or_equiv
_atom_site_adp_type
_atom_site_occupancy
_atom_site_site_symmetry_order
_atom_site_calc_flag
_atom_site_refinement_flags_posn
_atom_site_refinement_flags_adp
_atom_site_refinement_flags_occupancy
_atom_site_disorder_assembly
_atom_site_disorder_group
O1 O 0.32248(11) 0.0823(2) 0.2674(4) 0.0347(7) Uani 1 1 d . . . . .
C1 C 0.32339(14) 0.1297(3) 0.4281(6) 0.0238(7) Uani 1 1 d . . . . .
C2 C 0.26564(16) 0.1511(3) 0.5378(6) 0.0292(8) Uani 1 1 d . . . . .
H2 H 0.229(2) 0.129(3) 0.483(6) 0.034(11) Uiso 1 1 d . . . . .
C3 C 0.26530(15) 0.2032(3) 0.7126(5) 0.0269(8) Uani 1 1 d . . . . .
H3 H 0.2296(18) 0.213(3) 0.779(6) 0.031(10) Uiso 1 1 d . . . . .
O2 O 0.30728(11) 0.3434(2) 0.9359(4) 0.0286(6) Uani 1 1 d . . . . .
H1O H 0.327(2) 0.343(4) 1.022(7) 0.029(12) Uiso 1 1 d . . . . .
C4 C 0.32296(13) 0.2467(3) 0.8129(5) 0.0207(7) Uani 1 1 d . . . . .
H4 H 0.3396(18) 0.184(4) 0.897(6) 0.034(11) Uiso 1 1 d . . . . .
C5 C 0.37298(12) 0.2787(3) 0.6553(5) 0.0168(6) Uani 1 1 d . . . . .
C6 C 0.38392(13) 0.1642(3) 0.5324(5) 0.0202(7) Uani 1 1 d . . . . .
H6 H 0.3862(18) 0.098(4) 0.618(7) 0.034(11) Uiso 1 1 d . . . . .
O3 O 0.44041(10) 0.3019(2) 0.9390(4) 0.0303(6) Uani 1 1 d . . . . .
O4 O 0.47016(10) 0.3769(2) 0.6472(4) 0.0290(6) Uani 1 1 d . . . . .
C7 C 0.43139(13) 0.3177(3) 0.7674(5) 0.0198(7) Uani 1 1 d . . . . .
C8 C 0.5267(2) 0.4282(7) 0.7323(8) 0.0603(18) Uani 1 1 d . . . . .
H81 H 0.527(2) 0.432(5) 0.862(8) 0.053(14) Uiso 1 1 d . . . . .
H82 H 0.536(3) 0.356(5) 0.793(10) 0.07(2) Uiso 1 1 d . . . . .
C9 C 0.57911(17) 0.4094(4) 0.6012(7) 0.0365(10) Uani 1 1 d . . . . .
H91 H 0.6164(19) 0.443(3) 0.652(6) 0.030(10) Uiso 1 1 d . . . . .
H92 H 0.578(3) 0.413(6) 0.467(12) 0.10(2) Uiso 1 1 d . . . . .
H93 H 0.595(4) 0.330(9) 0.600(14) 0.14(3) Uiso 1 1 d . . . . .
O5 O 0.34292(11) 0.3624(2) 0.3466(4) 0.0267(6) Uani 1 1 d . . . . .
C10 C 0.35110(13) 0.3805(3) 0.5196(5) 0.0197(7) Uani 1 1 d . . . . .
C11 C 0.33857(18) 0.4999(3) 0.6065(6) 0.0306(8) Uani 1 1 d . . . . .
H111 H 0.295(2) 0.500(4) 0.661(8) 0.062(14) Uiso 1 1 d . . . . .
H112 H 0.362(2) 0.519(5) 0.723(9) 0.061(15) Uiso 1 1 d . . . . .
H113 H 0.341(2) 0.556(5) 0.509(9) 0.072(17) Uiso 1 1 d . . . . .
C12 C 0.43911(14) 0.1628(3) 0.3911(5) 0.0211(7) Uani 1 1 d . . . . .
H121 H 0.4283(18) 0.099(4) 0.297(6) 0.036(11) Uiso 1 1 d . . . . .
H122 H 0.4435(17) 0.237(4) 0.326(6) 0.032(10) Uiso 1 1 d . . . . .
O6 O 0.50249(11) 0.1081(2) 0.6650(4) 0.0311(6) Uani 1 1 d . . . . .
C13 C 0.50000(13) 0.1313(3) 0.4895(5) 0.0198(7) Uani 1 1 d . . . . .
C14 C 0.55753(14) 0.1296(3) 0.3661(5) 0.0195(7) Uani 1 1 d . . . . .
C15 C 0.55767(16) 0.1607(3) 0.1674(5) 0.0256(7) Uani 1 1 d . . . . .
H15 H 0.5241(18) 0.181(3) 0.101(6) 0.027(9) Uiso 1 1 d . . . . .
C16 C 0.61319(17) 0.1620(3) 0.0635(6) 0.0326(9) Uani 1 1 d . . . . .
H16 H 0.616(2) 0.187(4) -0.071(8) 0.049(13) Uiso 1 1 d . . . . .
C17 C 0.66831(16) 0.1328(3) 0.1540(7) 0.0330(9) Uani 1 1 d . . . . .
H17 H 0.706(2) 0.135(4) 0.088(7) 0.041(12) Uiso 1 1 d . . . . .
C18 C 0.66836(15) 0.0991(3) 0.3500(6) 0.0302(8) Uani 1 1 d . . . . .
H18 H 0.705(2) 0.075(4) 0.410(7) 0.041(12) Uiso 1 1 d . . . . .
C19 C 0.61335(15) 0.0969(3) 0.4567(6) 0.0234(7) Uani 1 1 d . . . . .
H19 H 0.6136(16) 0.076(3) 0.592(6) 0.022(9) Uiso 1 1 d . . . . .

loop_
_atom_site_aniso_label
_atom_site_aniso_U_11
_atom_site_aniso_U_22
_atom_site_aniso_U_33
_atom_site_aniso_U_23
_atom_site_aniso_U_13
_atom_site_aniso_U_12
O1 0.0262(12) 0.0451(16) 0.0327(15) -0.0174(13) 0.0001(11) -0.0016(11)
C1 0.0220(15) 0.0249(16) 0.0244(18) -0.0032(15) 0.0015(14) -0.0001(13)
C2 0.0171(15) 0.038(2) 0.033(2) -0.0062(16) 0.0002(14) -0.0060(14)
C3 0.0173(14) 0.039(2) 0.0246(19) -0.0007(15) 0.0077(14) -0.0026(14)
O2 0.0233(12) 0.0476(16) 0.0148(12) -0.0069(12) 0.0005(11) 0.0048(11)
C4 0.0172(14) 0.0324(18) 0.0124(15) 0.0014(14) 0.0044(11) 0.0025(14)
C5 0.0143(13) 0.0238(15) 0.0122(14) 0.0004(13) 0.0008(11) 0.0018(12)
C6 0.0166(14) 0.0236(17) 0.0203(18) -0.0005(14) 0.0034(12) 0.0007(13)
O3 0.0239(11) 0.0515(16) 0.0155(12) 0.0036(12) -0.0050(10) 0.0006(11)
O4 0.0188(10) 0.0486(15) 0.0195(12) -0.0028(12) -0.0012(9) -0.0117(10)
C7 0.0149(13) 0.0294(17) 0.0150(16) -0.0001(13) 0.0016(12) 0.0032(13)
C8 0.029(2) 0.123(6) 0.029(3) -0.020(3) 0.0032(18) -0.034(3)
C9 0.0219(17) 0.048(2) 0.040(3) -0.013(2) 0.0029(16) -0.0074(17)
O5 0.0322(12) 0.0326(13) 0.0154(12) 0.0022(10) -0.0051(10) 0.0017(10)
C10 0.0126(14) 0.0281(16) 0.0185(17) 0.0010(13) 0.0003(12) -0.0013(12)
C11 0.040(2) 0.0300(19) 0.0216(19) 0.0004(16) -0.0032(16) 0.0075(16)
C12 0.0193(14) 0.0265(17) 0.0176(18) -0.0017(14) 0.0029(12) 0.0034(13)
O6 0.0277(12) 0.0466(15) 0.0190(14) 0.0077(11) 0.0035(10) 0.0100(11)
C13 0.0174(15) 0.0195(15) 0.0225(19) 0.0006(13) 0.0023(12) 0.0029(11)
C14 0.0180(14) 0.0195(14) 0.0212(17) -0.0006(13) 0.0013(12) 0.0026(12)
C15 0.0204(15) 0.0313(17) 0.0250(19) 0.0036(15) 0.0002(14) 0.0057(14)
C16 0.0332(18) 0.035(2) 0.029(2) 0.0073(17) 0.0124(16) 0.0015(16)
C17 0.0214(17) 0.0331(19) 0.044(2) 0.0018(18) 0.0133(16) -0.0018(15)
C18 0.0167(16) 0.0321(19) 0.042(2) -0.0054(17) -0.0014(15) 0.0020(14)
C19 0.0238(16) 0.0233(16) 0.0230(19) -0.0022(15) -0.0010(13) 0.0004(13)

loop_
_atom_type_symbol
_atom_type_description
_atom_type_scat_dispersion_real
_atom_type_scat_dispersion_imag
_atom_type_scat_source
C C 0.0033 0.0016 'International Tables Vol C Tables 4.2.6.8 and 6.1.1.4'
H H 0.0000 0.0000 'International Tables Vol C Tables 4.2.6.8 and 6.1.1.4'
O O 0.0106 0.0060 'International Tables Vol C Tables 4.2.6.8 and 6.1.1.4'

loop_
_geom_angle_atom_site_label_1
_geom_angle_atom_site_label_2
_geom_angle_atom_site_label_3
_geom_angle
_geom_angle_site_symmetry_1
_geom_angle_site_symmetry_3
_geom_angle_publ_flag
O1 C1 C2 120.9(3) . . ?
O1 C1 C6 122.6(3) . . ?
C2 C1 C6 116.4(3) . . ?
C3 C2 C1 122.1(3) . . ?
C3 C2 H2 119(3) . . ?
C1 C2 H2 119(3) . . ?
C2 C3 C4 123.2(3) . . ?
C2 C3 H3 121(3) . . ?
C4 C3 H3 116(3) . . ?
C4 O2 H1O 109(4) . . ?
O2 C4 C3 108.8(2) . . ?
O2 C4 C5 112.9(3) . . ?
C3 C4 C5 109.8(3) . . ?
O2 C4 H4 108(2) . . ?
C3 C4 H4 109(2) . . ?
C5 C4 H4 108(2) . . ?
C7 C5 C10 109.3(2) . . ?
C7 C5 C6 112.3(2) . . ?
C10 C5 C6 110.3(3) . . ?
C7 C5 C4 107.1(2) . . ?
C10 C5 C4 111.7(2) . . ?
C6 C5 C4 106.1(2) . . ?
C12 C6 C1 111.7(3) . . ?
C12 C6 C5 117.5(3) . . ?
C1 C6 C5 109.2(2) . . ?
C12 C6 H6 110(2) . . ?
C1 C6 H6 97(2) . . ?
C5 C6 H6 110(3) . . ?
C7 O4 C8 118.3(3) . . ?
O3 C7 O4 124.4(3) . . ?
O3 C7 C5 125.0(3) . . ?
O4 C7 C5 110.6(3) . . ?
C9 C8 O4 110.3(4) . . ?
C9 C8 H81 128(3) . . ?
O4 C8 H81 115(3) . . ?
C9 C8 H82 88(4) . . ?
O4 C8 H82 91(4) . . ?
H81 C8 H82 67(4) . . ?
C8 C9 H91 112(2) . . ?
C8 C9 H92 125(4) . . ?
H91 C9 H92 112(5) . . ?
C8 C9 H93 114(5) . . ?
H91 C9 H93 95(5) . . ?
H92 C9 H93 92(6) . . ?
O5 C10 C11 120.7(3) . . ?
O5 C10 C5 119.9(3) . . ?
C11 C10 C5 119.4(3) . . ?
C10 C11 H111 108(3) . . ?
C10 C11 H112 116(3) . . ?
H111 C11 H112 100(4) . . ?
C10 C11 H113 109(4) . . ?
H111 C11 H113 109(4) . . ?
H112 C11 H113 114(5) . . ?
C13 C12 C6 113.6(3) . . ?
C13 C12 H121 109(2) . . ?
C6 C12 H121 103(2) . . ?
C13 C12 H122 109(2) . . ?
C6 C12 H122 111(2) . . ?
H121 C12 H122 111(3) . . ?
O6 C13 C14 120.4(3) . . ?
O6 C13 C12 121.3(3) . . ?
C14 C13 C12 118.3(3) . . ?
C15 C14 C19 119.3(3) . . ?
C15 C14 C13 122.7(3) . . ?
C19 C14 C13 118.0(3) . . ?
C16 C15 C14 119.7(3) . . ?
C16 C15 H15 116(3) . . ?
C14 C15 H15 124(3) . . ?
C17 C16 C15 121.0(4) . . ?
C17 C16 H16 117(3) . . ?
C15 C16 H16 122(3) . . ?
C16 C17 C18 119.7(3) . . ?
C16 C17 H17 122(3) . . ?
C18 C17 H17 118(3) . . ?
C17 C18 C19 120.3(4) . . ?
C17 C18 H18 120(3) . . ?
C19 C18 H18 119(3) . . ?
C18 C19 C14 120.0(3) . . ?
C18 C19 H19 120(2) . . ?
C14 C19 H19 120(2) . . ?

loop_
_geom_bond_atom_site_label_1
_geom_bond_atom_site_label_2
_geom_bond_distance
_geom_bond_site_symmetry_2
_geom_bond_publ_flag
O1 C1 1.213(4) . ?
C1 C2 1.468(5) . ?
C1 C6 1.532(4) . ?
C2 C3 1.322(5) . ?
C2 H2 0.90(4) . ?
C3 C4 1.497(5) . ?
C3 H3 0.90(4) . ?
O2 C4 1.415(4) . ?
O2 H1O 0.72(5) . ?
C4 C5 1.559(4) . ?
C4 H4 0.98(4) . ?
C5 C7 1.533(4) . ?
C5 C10 1.546(4) . ?
C5 C6 1.557(4) . ?
C6 C12 1.525(4) . ?
C6 H6 0.95(5) . ?
O3 C7 1.192(4) . ?
O4 C7 1.344(4) . ?
O4 C8 1.465(5) . ?
C8 C9 1.452(6) . ?
C8 H81 0.88(6) . ?
C8 H82 0.94(5) . ?
C9 H91 0.95(4) . ?
C9 H92 0.91(8) . ?
C9 H93 0.96(10) . ?
O5 C10 1.202(4) . ?
C10 C11 1.496(5) . ?
C11 H111 1.00(5) . ?
C11 H112 0.95(6) . ?
C11 H113 0.92(6) . ?
C12 C13 1.513(4) . ?
C12 H121 0.99(4) . ?
C12 H122 0.95(4) . ?
O6 C13 1.219(4) . ?
C13 C14 1.494(4) . ?
C14 C15 1.391(5) . ?
C14 C19 1.398(4) . ?
C15 C16 1.387(5) . ?
C15 H15 0.88(4) . ?
C16 C17 1.375(6) . ?
C16 H16 0.96(5) . ?
C17 C18 1.381(6) . ?
C17 H17 0.93(5) . ?
C18 C19 1.387(5) . ?
C18 H18 0.92(4) . ?
C19 H19 0.95(4) . ?

loop_
_geom_hbond_atom_site_label_D
_geom_hbond_atom_site_label_H
_geom_hbond_atom_site_label_A
_geom_hbond_distance_DH
_geom_hbond_distance_HA
_geom_hbond_distance_DA
_geom_hbond_angle_DHA
_geom_hbond_site_symmetry_A
_geom_hbond_publ_flag
O2 H1O O3 0.72(5) 2.54(4) 2.903(3) 113(4) . yes
O2 H1O O5 0.72(5) 2.24(5) 2.894(4) 152(4) 1_556 yes
